data_1530446
loop_
_publ_author_name
'Mossner, B.'
'Kemmler-Sack, S.'

_publ_section_title
;
 8H-Perowskitstapelvarianten in den Systemen Ba O - (B2)3+ O3 - Ti O2 -
 Nb2 O5 (B=In,Lu,Yb)
;
_journal_name_full 'Journal of the Less-Common Metals'
_journal_page_first 203
_journal_page_last 211
_journal_volume 120
_journal_year 1986
_chemical_formula_sum 'Ba8 Nb4.5 O24 Ti2 Yb0.5'
_chemical_name_systematic 'Ba8 Yb.5 Ti2 Nb4.5 O24'
_space_group_IT_number 164
_symmetry_space_group_name_Hall '-P 3 2"'
_symmetry_space_group_name_H-M 'P -3 m 1'
_cell_angle_alpha 90
_cell_angle_beta 90
_cell_angle_gamma 120
_cell_formula_units_Z 1
_cell_length_a 5.797
_cell_length_b 5.797
_cell_length_c 18.905
_cell_volume 550.192
_citation_journal_id_ASTM JCOMAH
_cod_data_source_file Mossner_JCOMAH_1986_1285.cif
_cod_data_source_block Ba8Nb4.5O24Ti2Yb0.5
_cod_original_cell_volume 550.1915
_cod_database_code 1530446

loop_
_symmetry_equiv_pos_as_xyz
x,y,z
-y,x-y,z
-x+y,-x,z
y,x,-z
-x,-x+y,-z
x-y,-y,-z
-x,-y,-z
y,-x+y,-z
x-y,x,-z
-y,-x,z
x,x-y,z
-x+y,y,z

loop_
_atom_site_label
_atom_site_type_symbol
_atom_site_fract_x
_atom_site_fract_y
_atom_site_fract_z
_atom_site_occupancy
_atom_site_U_iso_or_equiv
Nb4 Nb+5 0.3333 0.6667 0.875 0.61 0.0
Ba3 Ba+2 0.3333 0.6667 0.454 1 0.0
Yb1 Yb+3 0 0 0 0.09 0.0
Yb2 Yb+3 0.3333 0.6667 0.25 0.1 0.0
Ba1 Ba+2 0 0 0.1875 1 0.0
Ti4 Ti+4 0.3333 0.6667 0.875 0.29 0.0
O1 O-2 0.1667 0.8333 0.3125 1 0.0
Nb3 Nb+5 0.3333 0.6667 0.25 0.61 0.0
Ti2 Ti+4 0 0 0.392 0.31 0.0
Ba4 Ba+2 0.3333 0.6667 0.676 1 0.0
Nb1 Nb+5 0 0 0 0.63 0.0
O2 O-2 0.1667 0.8333 0.5625 1 0.0
Yb3 Yb+3 0.3333 0.6667 0.875 0.1 0.0
Nb2 Nb+5 0 0 0.392 0.69 0.0
Ba2 Ba+2 0.3333 0.6667 0.0625 1 0.0
O4 O-2 0.5 0.5 0.1875 1 0.0
Ti3 Ti+4 0.3333 0.6667 0.25 0.29 0.0
O3 O-2 0.1667 0.8333 0.9375 1 0.0
Ti1 Ti+4 0 0 0 0.28 0.0
